data_4080446
loop_
_publ_author_name
'Kumar, Mukesh'
'DePasquale, Joseph'
'White, Nicholas J.'
'Zeller, Matthias'
'Papish, Elizabeth T.'

_publ_section_title
;
 Ruthenium Complexes of Triazole-Based Scorpionate Ligands Transfer
 Hydrogen to Substrates under Base-Free Conditions
;
_journal_issue 7
_journal_name_full Organometallics
_journal_page_first 2135
_journal_paper_doi 10.1021/om301260j
_journal_volume 32
_journal_year 2013
_chemical_formula_sum 'C37 H39 B Cl N9 Ru'
_chemical_formula_weight 757.10
_chemical_name_systematic
; 
 ? 
;
_space_group_IT_number 14
_symmetry_cell_setting monoclinic
_symmetry_space_group_name_Hall '-P 2ybc'
_symmetry_space_group_name_H-M 'P 1 21/c 1'
_atom_sites_solution_hydrogens geom
_atom_sites_solution_primary direct
_atom_sites_solution_secondary difmap
_audit_creation_method SHELXL-97
_cell_angle_alpha 90.00
_cell_angle_beta 96.218(3)
_cell_angle_gamma 90.00
_cell_formula_units_Z 4
_cell_length_a 11.6524(17)
_cell_length_b 9.6776(14)
_cell_length_c 29.871(5)
_cell_measurement_reflns_used 5920
_cell_measurement_temperature 100(2)
_cell_measurement_theta_max 32.10
_cell_measurement_theta_min 2.51
_cell_volume 3348.7(9)
_computing_cell_refinement 'Apex2 v2009.7-0'
_computing_data_collection 'Apex2 v2009.7-0 (Bruker, 2009)'
_computing_data_reduction 'Apex2 v2009.7-0'
_computing_molecular_graphics 'SHELXTL 6.14'
_computing_publication_material 'SHELXTL 6.14'
_computing_structure_refinement 'SHELXTL 6.14'
_computing_structure_solution 'SHELXTL 6.14 (Bruker, 2000-2003; Sheldrick, 2008)'
_diffrn_ambient_temperature 100(2)
_diffrn_measured_fraction_theta_full 0.991
_diffrn_measured_fraction_theta_max 0.991
_diffrn_measurement_device_type 'Bruker AXS SMART APEX CCD diffractometer'
_diffrn_measurement_method '\w scans'
_diffrn_radiation_monochromator graphite
_diffrn_radiation_source 'fine-focus sealed tube'
_diffrn_radiation_type MoK\a
_diffrn_radiation_wavelength 0.71073
_diffrn_reflns_av_R_equivalents 0.0258
_diffrn_reflns_av_sigmaI/netI 0.0348
_diffrn_reflns_limit_h_max 15
_diffrn_reflns_limit_h_min -10
_diffrn_reflns_limit_k_max 12
_diffrn_reflns_limit_k_min -12
_diffrn_reflns_limit_l_max 39
_diffrn_reflns_limit_l_min -39
_diffrn_reflns_number 18848
_diffrn_reflns_theta_full 28.28
_diffrn_reflns_theta_max 28.28
_diffrn_reflns_theta_min 1.76
_diffrn_standards_number 0
_exptl_absorpt_coefficient_mu 0.591
_exptl_absorpt_correction_T_max 0.7464
_exptl_absorpt_correction_T_min 0.5888
_exptl_absorpt_correction_type multi-scan
_exptl_absorpt_process_details 'Apex2  v2009.7-0 (Bruker, 2009)'
_exptl_crystal_colour purple
_exptl_crystal_density_diffrn 1.502
_exptl_crystal_density_method 'not measured'
_exptl_crystal_description block
_exptl_crystal_F_000 1560
_exptl_crystal_size_max 0.55
_exptl_crystal_size_mid 0.20
_exptl_crystal_size_min 0.10
_refine_diff_density_max 0.720
_refine_diff_density_min -0.769
_refine_diff_density_rms 0.071
_refine_ls_extinction_method none
_refine_ls_goodness_of_fit_ref 1.058
_refine_ls_hydrogen_treatment constr
_refine_ls_matrix_type full
_refine_ls_number_parameters 448
_refine_ls_number_reflns 8249
_refine_ls_number_restraints 0
_refine_ls_restrained_S_all 1.058
_refine_ls_R_factor_all 0.0363
_refine_ls_R_factor_gt 0.0299
_refine_ls_shift/su_max 0.003
_refine_ls_shift/su_mean 0.000
_refine_ls_structure_factor_coef Fsqd
_refine_ls_weighting_details 'calc w=1/[\s^2^(Fo^2^)+(0.0318P)^2^+2.0473P] where P=(Fo^2^+2Fc^2^)/3'
_refine_ls_weighting_scheme calc
_refine_ls_wR_factor_gt 0.0703
_refine_ls_wR_factor_ref 0.0742
_reflns_number_gt 7301
_reflns_number_total 8249
_reflns_threshold_expression I>2\s(I)
_cod_data_source_file om301260j_si_002.cif
_cod_data_source_block 1
_cod_depositor_comments
;
The following automatic conversions were performed:

'_symmetry_cell_setting' value 'Monoclinic' changed to 'monoclinic'
according to /home/saulius/struct/CIF-dictionaries/cif_core.dic
dictionary named 'cif_core.dic' version 2.4.2 from 2011-04-26.

Automatic conversion script
Id: cif_fix_values 1891 2012-01-12 08:04:46Z andrius 
;
_cod_original_cell_volume 3348.6(9)
_cod_original_sg_symbol_H-M P2(1)/c
_cod_database_code 4080446

loop_
_symmetry_equiv_pos_as_xyz
'x, y, z'
'-x, y+1/2, -z+1/2'
'-x, -y, -z'
'x, -y-1/2, z-1/2'

loop_
_atom_site_label
_atom_site_type_symbol
_atom_site_fract_x
_atom_site_fract_y
_atom_site_fract_z
_atom_site_U_iso_or_equiv
_atom_site_adp_type
_atom_site_occupancy
_atom_site_symmetry_multiplicity
_atom_site_calc_flag
_atom_site_refinement_flags
B1 B 0.54631(18) 0.6869(2) 0.11526(7) 0.0143(4) Uani 1 1 d .
H1 H 0.4911 0.6080 0.1098 0.017 Uiso 1 1 calc R
C1 C 0.71159(17) 0.9710(2) -0.00194(6) 0.0223(4) Uani 1 1 d .
H1A H 0.6843 1.0662 0.0005 0.033 Uiso 1 1 calc R
H1B H 0.7093 0.9457 -0.0338 0.033 Uiso 1 1 calc R
H1C H 0.7910 0.9637 0.0125 0.033 Uiso 1 1 calc R
C2 C 0.63609(16) 0.87620(19) 0.02070(6) 0.0163(4) Uani 1 1 d .
C3 C 0.49677(16) 0.74480(19) 0.03056(6) 0.0150(3) Uani 1 1 d .
C4 C 0.38812(16) 0.66669(19) 0.02294(6) 0.0156(4) Uani 1 1 d .
C5 C 0.37195(17) 0.5769(2) -0.01387(6) 0.0183(4) Uani 1 1 d .
H5 H 0.4301 0.5679 -0.0336 0.022 Uiso 1 1 calc R
C6 C 0.27095(17) 0.5010(2) -0.02145(7) 0.0209(4) Uani 1 1 d .
H6 H 0.2614 0.4370 -0.0457 0.025 Uiso 1 1 calc R
C7 C 0.18382(17) 0.5180(2) 0.00611(7) 0.0207(4) Uani 1 1 d .
H7 H 0.1149 0.4652 0.0009 0.025 Uiso 1 1 calc R
C8 C 0.19691(17) 0.6116(2) 0.04122(7) 0.0200(4) Uani 1 1 d .
H8 H 0.1356 0.6261 0.0592 0.024 Uiso 1 1 calc R
C9 C 0.29979(16) 0.6849(2) 0.05028(6) 0.0184(4) Uani 1 1 d .
H9 H 0.3096 0.7470 0.0750 0.022 Uiso 1 1 calc R
C10 C 0.4864(2) 0.6778(2) 0.21921(7) 0.0272(5) Uani 1 1 d .
H10A H 0.4669 0.7057 0.2490 0.041 Uiso 1 1 calc R
H10B H 0.5685 0.6540 0.2211 0.041 Uiso 1 1 calc R
H10C H 0.4400 0.5972 0.2088 0.041 Uiso 1 1 calc R
C11 C 0.46181(16) 0.7937(2) 0.18696(6) 0.0180(4) Uani 1 1 d .
C12 C 0.40082(16) 0.97964(19) 0.15685(6) 0.0163(4) Uani 1 1 d .
C13 C 0.34789(16) 1.11650(19) 0.14947(6) 0.0174(4) Uani 1 1 d .
C14 C 0.27670(18) 1.1702(2) 0.17964(7) 0.0236(4) Uani 1 1 d .
H14 H 0.2613 1.1181 0.2053 0.028 Uiso 1 1 calc R
C15 C 0.22826(19) 1.3003(2) 0.17205(7) 0.0286(5) Uani 1 1 d .
H15 H 0.1793 1.3368 0.1926 0.034 Uiso 1 1 calc R
C16 C 0.25039(18) 1.3774(2) 0.13495(7) 0.0257(4) Uani 1 1 d .
H16 H 0.2181 1.4671 0.1304 0.031 Uiso 1 1 calc R
C17 C 0.31969(17) 1.3232(2) 0.10463(7) 0.0218(4) Uani 1 1 d .
H17 H 0.3340 1.3749 0.0788 0.026 Uiso 1 1 calc R
C18 C 0.36855(16) 1.1930(2) 0.11188(6) 0.0189(4) Uani 1 1 d .
H18 H 0.4164 1.1562 0.0910 0.023 Uiso 1 1 calc R
C19 C 0.59812(18) 0.3957(2) 0.15951(8) 0.0252(4) Uani 1 1 d .
H19A H 0.6308 0.3219 0.1795 0.038 Uiso 1 1 calc R
H19B H 0.5810 0.3594 0.1289 0.038 Uiso 1 1 calc R
H19C H 0.5268 0.4298 0.1703 0.038 Uiso 1 1 calc R
C20 C 0.68220(16) 0.51026(19) 0.15936(6) 0.0176(4) Uani 1 1 d .
C21 C 0.83662(16) 0.62539(19) 0.17032(6) 0.0158(4) Uani 1 1 d .
C22 C 0.95322(16) 0.66743(19) 0.19024(6) 0.0172(4) Uani 1 1 d .
C23 C 0.96974(17) 0.6903(2) 0.23661(6) 0.0205(4) Uani 1 1 d .
H23 H 0.9111 0.6657 0.2549 0.025 Uiso 1 1 calc R
C24 C 1.07177(18) 0.7492(2) 0.25612(6) 0.0218(4) Uani 1 1 d .
H24 H 1.0813 0.7688 0.2875 0.026 Uiso 1 1 calc R
C25 C 1.15958(17) 0.7793(2) 0.22995(7) 0.0230(4) Uani 1 1 d .
H25 H 1.2287 0.8216 0.2431 0.028 Uiso 1 1 calc R
C26 C 1.14606(17) 0.7475(2) 0.18450(7) 0.0248(4) Uani 1 1 d .
H26 H 1.2078 0.7638 0.1669 0.030 Uiso 1 1 calc R
C27 C 1.04332(17) 0.6919(2) 0.16443(7) 0.0217(4) Uani 1 1 d .
H27 H 1.0347 0.6707 0.1332 0.026 Uiso 1 1 calc R
C28 C 0.7133(2) 0.9506(2) 0.21821(7) 0.0265(5) Uani 1 1 d .
H28A H 0.6291 0.9601 0.2138 0.040 Uiso 1 1 calc R
H28B H 0.7442 1.0042 0.2447 0.040 Uiso 1 1 calc R
H28C H 0.7338 0.8530 0.2228 0.040 Uiso 1 1 calc R
C29 C 0.76345(17) 1.00323(19) 0.17762(6) 0.0187(4) Uani 1 1 d .
C30 C 0.88392(16) 0.98617(19) 0.17443(6) 0.0167(4) Uani 1 1 d .
H30 H 0.9296 0.9231 0.1961 0.020 Uiso 1 1 calc R
C31 C 0.93350(16) 1.03436(19) 0.13692(6) 0.0162(4) Uani 1 1 d .
H31 H 1.0138 1.0052 0.1325 0.019 Uiso 1 1 calc R
C32 C 0.86689(17) 1.10847(19) 0.10195(6) 0.0174(4) Uani 1 1 d .
C33 C 0.74753(18) 1.11933(19) 0.10438(7) 0.0201(4) Uani 1 1 d .
H33 H 0.6965 1.1490 0.0770 0.024 Uiso 1 1 calc R
C34 C 0.69602(17) 1.0671(2) 0.14184(7) 0.0197(4) Uani 1 1 d .
H34 H 0.6100 1.0628 0.1405 0.024 Uiso 1 1 calc R
C35 C 0.92405(18) 1.1861(2) 0.06684(7) 0.0232(4) Uani 1 1 d .
H35 H 0.8673 1.1971 0.0395 0.028 Uiso 1 1 calc R
C36 C 1.0325(2) 1.1182(2) 0.05299(8) 0.0329(5) Uani 1 1 d .
H36A H 1.0931 1.1196 0.0784 0.049 Uiso 1 1 calc R
H36B H 1.0588 1.1689 0.0276 0.049 Uiso 1 1 calc R
H36C H 1.0154 1.0224 0.0440 0.049 Uiso 1 1 calc R
C37 C 0.9522(2) 1.3295(2) 0.08705(7) 0.0273(5) Uani 1 1 d .
H37A H 0.8806 1.3753 0.0933 0.041 Uiso 1 1 calc R
H37B H 0.9905 1.3852 0.0656 0.041 Uiso 1 1 calc R
H37C H 1.0035 1.3197 0.1151 0.041 Uiso 1 1 calc R
Cl2 Cl 0.90512(4) 0.77462(5) 0.065631(14) 0.01757(9) Uani 1 1 d .
N1 N 0.54044(13) 0.81769(17) -0.00111(5) 0.0173(3) Uani 1 1 d .
N2 N 0.65304(13) 0.84132(16) 0.06399(5) 0.0146(3) Uani 1 1 d .
N3 N 0.56315(13) 0.75422(15) 0.07035(5) 0.0135(3) Uani 1 1 d .
N4 N 0.40534(14) 0.90753(17) 0.19623(5) 0.0188(3) Uani 1 1 d .
N5 N 0.49244(13) 0.79712(16) 0.14484(5) 0.0152(3) Uani 1 1 d .
N6 N 0.45128(13) 0.91714(16) 0.12490(5) 0.0158(3) Uani 1 1 d .
N7 N 0.78900(14) 0.50344(16) 0.18029(5) 0.0188(3) Uani 1 1 d .
N8 N 0.66291(13) 0.63107(15) 0.13797(5) 0.0143(3) Uani 1 1 d .
N9 N 0.76432(13) 0.70595(16) 0.14451(5) 0.0147(3) Uani 1 1 d .
Ru1 Ru 0.788718(12) 0.898470(14) 0.113557(4) 0.01265(5) Uani 1 1 d .

loop_
_atom_site_aniso_label
_atom_site_aniso_U_11
_atom_site_aniso_U_22
_atom_site_aniso_U_33
_atom_site_aniso_U_23
_atom_site_aniso_U_13
_atom_site_aniso_U_12
B1 0.0138(10) 0.0143(9) 0.0150(9) 0.0009(7) 0.0017(7) -0.0010(7)
C1 0.0206(10) 0.0284(11) 0.0178(9) 0.0067(8) 0.0020(7) -0.0021(8)
C2 0.0169(9) 0.0168(9) 0.0151(8) 0.0008(7) 0.0019(7) 0.0016(7)
C3 0.0153(9) 0.0147(9) 0.0147(8) -0.0018(7) 0.0004(6) 0.0026(7)
C4 0.0146(9) 0.0153(9) 0.0162(8) 0.0020(7) -0.0018(7) 0.0012(7)
C5 0.0179(9) 0.0181(9) 0.0184(8) -0.0003(7) 0.0000(7) 0.0034(7)
C6 0.0211(10) 0.0187(10) 0.0215(9) -0.0032(7) -0.0036(7) 0.0028(8)
C7 0.0158(9) 0.0214(10) 0.0237(9) 0.0040(8) -0.0028(7) -0.0026(7)
C8 0.0174(9) 0.0218(10) 0.0212(9) 0.0059(7) 0.0033(7) 0.0009(8)
C9 0.0191(9) 0.0192(9) 0.0164(8) 0.0009(7) 0.0002(7) 0.0013(7)
C10 0.0347(12) 0.0276(11) 0.0211(10) 0.0094(8) 0.0109(8) 0.0101(9)
C11 0.0163(9) 0.0224(10) 0.0158(8) 0.0026(7) 0.0043(7) 0.0011(7)
C12 0.0136(9) 0.0184(9) 0.0168(8) 0.0001(7) 0.0007(7) -0.0012(7)
C13 0.0141(9) 0.0187(9) 0.0190(9) -0.0028(7) -0.0006(7) 0.0009(7)
C14 0.0243(11) 0.0276(11) 0.0192(9) -0.0001(8) 0.0043(8) 0.0080(8)
C15 0.0297(12) 0.0323(12) 0.0234(10) -0.0058(9) 0.0020(8) 0.0118(9)
C16 0.0246(11) 0.0213(10) 0.0298(11) -0.0010(8) -0.0039(8) 0.0067(8)
C17 0.0191(10) 0.0210(10) 0.0243(10) 0.0024(8) -0.0018(8) -0.0014(8)
C18 0.0160(9) 0.0200(9) 0.0201(9) -0.0034(7) -0.0007(7) -0.0016(7)
C19 0.0230(10) 0.0154(10) 0.0360(11) 0.0057(8) -0.0020(9) -0.0010(8)
C20 0.0178(9) 0.0159(9) 0.0189(9) 0.0008(7) 0.0015(7) 0.0009(7)
C21 0.0167(9) 0.0160(9) 0.0147(8) -0.0001(7) 0.0021(7) 0.0004(7)
C22 0.0164(9) 0.0144(9) 0.0199(9) 0.0021(7) -0.0020(7) 0.0024(7)
C23 0.0225(10) 0.0192(9) 0.0197(9) 0.0038(7) 0.0015(7) -0.0003(8)
C24 0.0274(11) 0.0203(10) 0.0164(8) 0.0017(7) -0.0036(7) -0.0009(8)
C25 0.0188(10) 0.0226(10) 0.0258(10) 0.0029(8) -0.0055(8) -0.0029(8)
C26 0.0170(10) 0.0319(12) 0.0251(10) 0.0020(8) 0.0013(8) -0.0007(8)
C27 0.0192(10) 0.0262(10) 0.0193(9) -0.0005(8) 0.0004(7) 0.0016(8)
C28 0.0366(12) 0.0247(11) 0.0208(10) -0.0075(8) 0.0141(9) -0.0097(9)
C29 0.0252(10) 0.0137(9) 0.0184(9) -0.0064(7) 0.0080(7) -0.0044(7)
C30 0.0222(10) 0.0137(9) 0.0139(8) -0.0026(7) 0.0006(7) -0.0029(7)
C31 0.0168(9) 0.0149(9) 0.0171(8) -0.0022(7) 0.0025(7) -0.0026(7)
C32 0.0214(10) 0.0143(9) 0.0167(8) -0.0009(7) 0.0022(7) -0.0033(7)
C33 0.0220(10) 0.0134(9) 0.0239(9) -0.0023(7) -0.0021(7) -0.0013(7)
C34 0.0170(9) 0.0136(9) 0.0291(10) -0.0072(7) 0.0052(8) -0.0006(7)
C35 0.0269(11) 0.0241(10) 0.0179(9) 0.0047(8) 0.0000(8) -0.0090(8)
C36 0.0393(13) 0.0342(13) 0.0280(11) 0.0001(9) 0.0173(10) -0.0111(10)
C37 0.0313(12) 0.0232(11) 0.0265(10) 0.0063(8) -0.0013(9) -0.0093(9)
Cl2 0.0172(2) 0.0198(2) 0.01624(19) -0.00282(16) 0.00421(15) 0.00049(17)
N1 0.0168(8) 0.0197(8) 0.0152(7) 0.0016(6) 0.0011(6) -0.0012(6)
N2 0.0149(8) 0.0141(7) 0.0150(7) -0.0003(6) 0.0026(6) -0.0014(6)
N3 0.0128(7) 0.0140(7) 0.0137(7) -0.0004(6) 0.0017(5) -0.0008(6)
N4 0.0194(8) 0.0214(8) 0.0161(7) 0.0022(6) 0.0045(6) 0.0022(6)
N5 0.0156(8) 0.0152(8) 0.0148(7) 0.0020(6) 0.0013(6) 0.0006(6)
N6 0.0146(8) 0.0170(8) 0.0160(7) 0.0016(6) 0.0020(6) 0.0017(6)
N7 0.0173(8) 0.0169(8) 0.0216(8) 0.0029(6) -0.0006(6) 0.0005(6)
N8 0.0145(8) 0.0129(7) 0.0156(7) 0.0009(6) 0.0015(6) -0.0003(6)
N9 0.0143(7) 0.0151(7) 0.0147(7) -0.0013(6) 0.0017(6) -0.0015(6)
Ru1 0.01315(8) 0.01253(8) 0.01239(7) -0.00046(5) 0.00198(5) -0.00056(5)

loop_
_atom_type_symbol
_atom_type_description
_atom_type_scat_dispersion_real
_atom_type_scat_dispersion_imag
_atom_type_scat_source
C C 0.0033 0.0016 'International Tables Vol C Tables 4.2.6.8 and 6.1.1.4'
H H 0.0000 0.0000 'International Tables Vol C Tables 4.2.6.8 and 6.1.1.4'
B B 0.0013 0.0007 'International Tables Vol C Tables 4.2.6.8 and 6.1.1.4'
N N 0.0061 0.0033 'International Tables Vol C Tables 4.2.6.8 and 6.1.1.4'
Cl Cl 0.1484 0.1585 'International Tables Vol C Tables 4.2.6.8 and 6.1.1.4'
Ru Ru -1.2594 0.8363 'International Tables Vol C Tables 4.2.6.8 and 6.1.1.4'

loop_
_geom_angle_atom_site_label_1
_geom_angle_atom_site_label_2
_geom_angle_atom_site_label_3
_geom_angle
N3 B1 N8 110.15(15)
N3 B1 N5 107.72(15)
N8 B1 N5 112.23(15)
N3 B1 H1 108.9
N8 B1 H1 108.9
N5 B1 H1 108.9
C2 C1 H1A 109.5
C2 C1 H1B 109.5
H1A C1 H1B 109.5
C2 C1 H1C 109.5
H1A C1 H1C 109.5
H1B C1 H1C 109.5
N2 C2 N1 112.94(16)
N2 C2 C1 124.55(17)
N1 C2 C1 122.50(16)
N1 C3 N3 111.42(16)
N1 C3 C4 123.62(16)
N3 C3 C4 124.94(16)
C9 C4 C5 119.62(17)
C9 C4 C3 121.52(17)
C5 C4 C3 118.80(17)
C6 C5 C4 119.87(18)
C6 C5 H5 120.1
C4 C5 H5 120.1
C7 C6 C5 120.32(18)
C7 C6 H6 119.8
C5 C6 H6 119.8
C8 C7 C6 120.08(18)
C8 C7 H7 120.0
C6 C7 H7 120.0
C7 C8 C9 120.19(18)
C7 C8 H8 119.9
C9 C8 H8 119.9
C4 C9 C8 119.79(18)
C4 C9 H9 120.1
C8 C9 H9 120.1
C11 C10 H10A 109.5
C11 C10 H10B 109.5
H10A C10 H10B 109.5
C11 C10 H10C 109.5
H10A C10 H10C 109.5
H10B C10 H10C 109.5
N4 C11 N5 111.25(16)
N4 C11 C10 123.79(17)
N5 C11 C10 124.96(18)
N6 C12 N4 114.23(17)
N6 C12 C13 121.17(17)
N4 C12 C13 124.58(17)
C18 C13 C14 119.55(18)
C18 C13 C12 119.75(17)
C14 C13 C12 120.70(18)
C15 C14 C13 119.57(19)
C15 C14 H14 120.2
C13 C14 H14 120.2
C16 C15 C14 120.8(2)
C16 C15 H15 119.6
C14 C15 H15 119.6
C17 C16 C15 119.58(19)
C17 C16 H16 120.2
C15 C16 H16 120.2
C16 C17 C18 120.07(19)
C16 C17 H17 120.0
C18 C17 H17 120.0
C13 C18 C17 120.38(18)
C13 C18 H18 119.8
C17 C18 H18 119.8
C20 C19 H19A 109.5
C20 C19 H19B 109.5
H19A C19 H19B 109.5
C20 C19 H19C 109.5
H19A C19 H19C 109.5
H19B C19 H19C 109.5
N7 C20 N8 111.53(16)
N7 C20 C19 123.12(17)
N8 C20 C19 125.34(17)
N9 C21 N7 112.96(16)
N9 C21 C22 124.60(16)
N7 C21 C22 122.19(16)
C27 C22 C23 119.52(18)
C27 C22 C21 122.69(17)
C23 C22 C21 117.69(17)
C24 C23 C22 120.11(18)
C24 C23 H23 119.9
C22 C23 H23 119.9
C25 C24 C23 120.08(18)
C25 C24 H24 120.0
C23 C24 H24 120.0
C24 C25 C26 119.62(18)
C24 C25 H25 120.2
C26 C25 H25 120.2
C25 C26 C27 120.73(19)
C25 C26 H26 119.6
C27 C26 H26 119.6
C26 C27 C22 119.66(18)
C26 C27 H27 120.2
C22 C27 H27 120.2
C29 C28 H28A 109.5
C29 C28 H28B 109.5
H28A C28 H28B 109.5
C29 C28 H28C 109.5
H28A C28 H28C 109.5
H28B C28 H28C 109.5
C34 C29 C30 118.37(17)
C34 C29 C28 122.32(19)
C30 C29 C28 119.30(18)
C34 C29 Ru1 70.03(11)
C30 C29 Ru1 70.45(10)
C28 C29 Ru1 130.32(13)
C31 C30 C29 120.71(17)
C31 C30 Ru1 71.34(10)
C29 C30 Ru1 71.79(10)
C31 C30 H30 119.1
C29 C30 H30 119.1
Ru1 C30 H30 119.1
C30 C31 C32 121.11(17)
C30 C31 Ru1 71.57(10)
C32 C31 Ru1 74.30(11)
C30 C31 H31 119.2
C32 C31 H31 119.2
Ru1 C31 H31 119.2
C33 C32 C31 117.61(17)
C33 C32 C35 120.98(17)
C31 C32 C35 121.03(17)
C33 C32 Ru1 69.08(10)
C31 C32 Ru1 68.48(10)
C35 C32 Ru1 140.33(13)
C32 C33 C34 121.33(18)
C32 C33 Ru1 74.33(11)
C34 C33 Ru1 70.19(11)
C32 C33 H33 118.9
C34 C33 H33 118.9
Ru1 C33 H33 118.9
C29 C34 C33 120.59(18)
C29 C34 Ru1 72.79(11)
C33 C34 Ru1 72.00(11)
C29 C34 H34 119.4
C33 C34 H34 119.4
Ru1 C34 H34 119.4
C32 C35 C36 114.71(17)
C32 C35 C37 105.63(16)
C36 C35 C37 110.44(18)
C32 C35 H35 108.6
C36 C35 H35 108.6
C37 C35 H35 108.6
C35 C36 H36A 109.5
C35 C36 H36B 109.5
H36A C36 H36B 109.5
C35 C36 H36C 109.5
H36A C36 H36C 109.5
H36B C36 H36C 109.5
C35 C37 H37A 109.5
C35 C37 H37B 109.5
H37A C37 H37B 109.5
C35 C37 H37C 109.5
H37A C37 H37C 109.5
H37B C37 H37C 109.5
C3 N1 C2 103.83(15)
C2 N2 N3 104.78(14)
C2 N2 Ru1 129.34(13)
N3 N2 Ru1 125.86(11)
C3 N3 N2 107.01(14)
C3 N3 B1 129.11(16)
N2 N3 B1 123.87(14)
C11 N4 C12 102.61(15)
C11 N5 N6 108.19(15)
C11 N5 B1 132.60(16)
N6 N5 B1 118.54(14)
C12 N6 N5 103.70(15)
C20 N7 C21 103.80(15)
C20 N8 N9 107.06(14)
C20 N8 B1 127.39(16)
N9 N8 B1 125.12(14)
C21 N9 N8 104.64(14)
C21 N9 Ru1 131.56(13)
N8 N9 Ru1 123.64(11)
N9 Ru1 N2 87.14(6)
N9 Ru1 C34 113.28(7)
N2 Ru1 C34 95.90(7)
N9 Ru1 C31 121.67(6)
N2 Ru1 C31 150.34(6)
C34 Ru1 C31 79.86(7)
N9 Ru1 C30 93.34(6)
N2 Ru1 C30 162.06(7)
C34 Ru1 C30 67.44(7)
C31 Ru1 C30 37.08(7)
N9 Ru1 C33 150.80(7)
N2 Ru1 C33 91.74(7)
C34 Ru1 C33 37.80(8)
C31 Ru1 C33 66.87(7)
C30 Ru1 C33 79.14(7)
N9 Ru1 C29 89.36(6)
N2 Ru1 C29 124.38(7)
C34 Ru1 C29 37.18(7)
C31 Ru1 C29 67.66(7)
C30 Ru1 C29 37.76(7)
C33 Ru1 C29 67.37(7)
N9 Ru1 C32 158.74(6)
N2 Ru1 C32 114.11(6)
C34 Ru1 C32 67.18(7)
C31 Ru1 C32 37.22(7)
C30 Ru1 C32 66.74(7)
C33 Ru1 C32 36.58(7)
C29 Ru1 C32 79.34(7)
N9 Ru1 Cl2 86.11(4)
N2 Ru1 Cl2 83.10(4)
C34 Ru1 Cl2 160.55(6)
C31 Ru1 Cl2 91.39(5)
C30 Ru1 Cl2 114.84(5)
C33 Ru1 Cl2 122.75(6)
C29 Ru1 Cl2 151.91(5)
C32 Ru1 Cl2 95.40(5)

loop_
_geom_bond_atom_site_label_1
_geom_bond_atom_site_label_2
_geom_bond_distance
B1 N3 1.523(2)
B1 N8 1.549(2)
B1 N5 1.560(3)
B1 H1 1.0000
C1 C2 1.484(3)
C1 H1A 0.9800
C1 H1B 0.9800
C1 H1C 0.9800
C2 N2 1.330(2)
C2 N1 1.353(2)
C3 N1 1.325(2)
C3 N3 1.349(2)
C3 C4 1.471(3)
C4 C9 1.393(3)
C4 C5 1.398(3)
C5 C6 1.385(3)
C5 H5 0.9500
C6 C7 1.384(3)
C6 H6 0.9500
C7 C8 1.382(3)
C7 H7 0.9500
C8 C9 1.394(3)
C8 H8 0.9500
C9 H9 0.9500
C10 C11 1.486(3)
C10 H10A 0.9800
C10 H10B 0.9800
C10 H10C 0.9800
C11 N4 1.328(2)
C11 N5 1.345(2)
C12 N6 1.321(2)
C12 N4 1.364(2)
C12 C13 1.468(3)
C13 C18 1.388(3)
C13 C14 1.390(3)
C14 C15 1.389(3)
C14 H14 0.9500
C15 C16 1.383(3)
C15 H15 0.9500
C16 C17 1.380(3)
C16 H16 0.9500
C17 C18 1.390(3)
C17 H17 0.9500
C18 H18 0.9500
C19 C20 1.480(3)
C19 H19A 0.9800
C19 H19B 0.9800
C19 H19C 0.9800
C20 N7 1.332(2)
C20 N8 1.340(2)
C21 N9 1.331(2)
C21 N7 1.351(2)
C21 C22 1.480(3)
C22 C27 1.388(3)
C22 C23 1.395(3)
C23 C24 1.388(3)
C23 H23 0.9500
C24 C25 1.384(3)
C24 H24 0.9500
C25 C26 1.384(3)
C25 H25 0.9500
C26 C27 1.388(3)
C26 H26 0.9500
C27 H27 0.9500
C28 C29 1.491(3)
C28 H28A 0.9800
C28 H28B 0.9800
C28 H28C 0.9800
C29 C34 1.400(3)
C29 C30 1.427(3)
C29 Ru1 2.2132(18)
C30 C31 1.395(3)
C30 Ru1 2.1956(18)
C30 H30 1.0000
C31 C32 1.426(3)
C31 Ru1 2.1927(18)
C31 H31 1.0000
C32 C33 1.405(3)
C32 C35 1.503(3)
C32 Ru1 2.2691(18)
C33 C34 1.419(3)
C33 Ru1 2.2013(19)
C33 H33 1.0000
C34 Ru1 2.1776(19)
C34 H34 1.0000
C35 C36 1.520(3)
C35 C37 1.535(3)
C35 H35 1.0000
C36 H36A 0.9800
C36 H36B 0.9800
C36 H36C 0.9800
C37 H37A 0.9800
C37 H37B 0.9800
C37 H37C 0.9800
Cl2 Ru1 2.3972(5)
N2 N3 1.374(2)
N2 Ru1 2.1192(15)
N5 N6 1.368(2)
N8 N9 1.382(2)
N9 Ru1 2.1128(15)

loop_
_geom_torsion_atom_site_label_1
_geom_torsion_atom_site_label_2
_geom_torsion_atom_site_label_3
_geom_torsion_atom_site_label_4
_geom_torsion
N1 C3 C4 C9 -127.0(2)
N3 C3 C4 C9 51.5(3)
N1 C3 C4 C5 50.2(3)
N3 C3 C4 C5 -131.33(19)
C9 C4 C5 C6 -3.5(3)
C3 C4 C5 C6 179.26(17)
C4 C5 C6 C7 2.8(3)
C5 C6 C7 C8 0.4(3)
C6 C7 C8 C9 -2.8(3)
C5 C4 C9 C8 1.1(3)
C3 C4 C9 C8 178.28(17)
C7 C8 C9 C4 2.0(3)
N6 C12 C13 C18 -11.9(3)
N4 C12 C13 C18 166.63(18)
N6 C12 C13 C14 167.82(18)
N4 C12 C13 C14 -13.7(3)
C18 C13 C14 C15 -0.7(3)
C12 C13 C14 C15 179.59(18)
C13 C14 C15 C16 -0.3(3)
C14 C15 C16 C17 1.3(3)
C15 C16 C17 C18 -1.2(3)
C14 C13 C18 C17 0.8(3)
C12 C13 C18 C17 -179.53(17)
C16 C17 C18 C13 0.2(3)
N9 C21 C22 C27 -68.1(3)
N7 C21 C22 C27 118.2(2)
N9 C21 C22 C23 108.3(2)
N7 C21 C22 C23 -65.4(2)
C27 C22 C23 C24 5.9(3)
C21 C22 C23 C24 -170.54(17)
C22 C23 C24 C25 -3.0(3)
C23 C24 C25 C26 -1.5(3)
C24 C25 C26 C27 3.1(3)
C25 C26 C27 C22 -0.2(3)
C23 C22 C27 C26 -4.3(3)
C21 C22 C27 C26 171.99(18)
C34 C29 C30 C31 1.2(3)
C28 C29 C30 C31 -179.93(17)
Ru1 C29 C30 C31 54.04(15)
C34 C29 C30 Ru1 -52.88(15)
C28 C29 C30 Ru1 126.03(17)
C29 C30 C31 C32 3.5(3)
Ru1 C30 C31 C32 57.72(16)
C29 C30 C31 Ru1 -54.25(15)
C30 C31 C32 C33 -6.2(3)
Ru1 C31 C32 C33 50.26(15)
C30 C31 C32 C35 166.82(17)
Ru1 C31 C32 C35 -136.75(17)
C30 C31 C32 Ru1 -56.42(16)
C31 C32 C33 C34 4.4(3)
C35 C32 C33 C34 -168.61(17)
Ru1 C32 C33 C34 54.36(16)
C31 C32 C33 Ru1 -49.98(15)
C35 C32 C33 Ru1 137.03(17)
C30 C29 C34 C33 -2.9(3)
C28 C29 C34 C33 178.19(17)
Ru1 C29 C34 C33 -56.02(16)
C30 C29 C34 Ru1 53.08(15)
C28 C29 C34 Ru1 -125.79(18)
C32 C33 C34 C29 0.1(3)
Ru1 C33 C34 C29 56.40(16)
C32 C33 C34 Ru1 -56.27(16)
C33 C32 C35 C36 -152.02(19)
C31 C32 C35 C36 35.2(3)
Ru1 C32 C35 C36 -57.9(3)
C33 C32 C35 C37 86.1(2)
C31 C32 C35 C37 -86.6(2)
Ru1 C32 C35 C37 -179.78(17)
N3 C3 N1 C2 -1.3(2)
C4 C3 N1 C2 177.36(17)
N2 C2 N1 C3 0.5(2)
C1 C2 N1 C3 -178.46(18)
N1 C2 N2 N3 0.4(2)
C1 C2 N2 N3 179.40(17)
N1 C2 N2 Ru1 178.81(12)
C1 C2 N2 Ru1 -2.2(3)
N1 C3 N3 N2 1.6(2)
C4 C3 N3 N2 -177.03(16)
N1 C3 N3 B1 -179.43(17)
C4 C3 N3 B1 1.9(3)
C2 N2 N3 C3 -1.21(19)
Ru1 N2 N3 C3 -179.68(12)
C2 N2 N3 B1 179.80(16)
Ru1 N2 N3 B1 1.3(2)
N8 B1 N3 C3 137.50(18)
N5 B1 N3 C3 -99.8(2)
N8 B1 N3 N2 -43.7(2)
N5 B1 N3 N2 79.0(2)
N5 C11 N4 C12 1.4(2)
C10 C11 N4 C12 -178.14(19)
N6 C12 N4 C11 -0.4(2)
C13 C12 N4 C11 -179.00(18)
N4 C11 N5 N6 -1.8(2)
C10 C11 N5 N6 177.66(18)
N4 C11 N5 B1 -171.97(17)
C10 C11 N5 B1 7.5(3)
N3 B1 N5 C11 -178.99(18)
N8 B1 N5 C11 -57.6(3)
N3 B1 N5 N6 11.7(2)
N8 B1 N5 N6 133.09(16)
N4 C12 N6 N5 -0.6(2)
C13 C12 N6 N5 177.99(16)
C11 N5 N6 C12 1.44(19)
B1 N5 N6 C12 173.19(15)
N8 C20 N7 C21 -1.0(2)
C19 C20 N7 C21 177.75(18)
N9 C21 N7 C20 0.1(2)
C22 C21 N7 C20 174.49(17)
N7 C20 N8 N9 1.5(2)
C19 C20 N8 N9 -177.21(18)
N7 C20 N8 B1 -171.25(17)
C19 C20 N8 B1 10.0(3)
N3 B1 N8 C20 -137.90(18)
N5 B1 N8 C20 102.1(2)
N3 B1 N8 N9 50.6(2)
N5 B1 N8 N9 -69.4(2)
N7 C21 N9 N8 0.8(2)
C22 C21 N9 N8 -173.45(17)
N7 C21 N9 Ru1 -174.60(12)
C22 C21 N9 Ru1 11.2(3)
C20 N8 N9 C21 -1.34(19)
B1 N8 N9 C21 171.62(16)
C20 N8 N9 Ru1 174.51(12)
B1 N8 N9 Ru1 -12.5(2)
C21 N9 Ru1 N2 152.44(17)
N8 N9 Ru1 N2 -22.20(13)
C21 N9 Ru1 C34 -112.36(17)
N8 N9 Ru1 C34 73.00(14)
C21 N9 Ru1 C31 -20.06(19)
N8 N9 Ru1 C31 165.30(12)
C21 N9 Ru1 C30 -45.52(17)
N8 N9 Ru1 C30 139.84(13)
C21 N9 Ru1 C33 -119.12(18)
N8 N9 Ru1 C33 66.24(19)
C21 N9 Ru1 C29 -83.09(17)
N8 N9 Ru1 C29 102.27(14)
C21 N9 Ru1 C32 -25.7(3)
N8 N9 Ru1 C32 159.65(16)
C21 N9 Ru1 Cl2 69.17(16)
N8 N9 Ru1 Cl2 -105.46(13)
C2 N2 Ru1 N9 -149.86(16)
N3 N2 Ru1 N9 28.23(14)
C2 N2 Ru1 C34 97.02(17)
N3 N2 Ru1 C34 -84.90(14)
C2 N2 Ru1 C31 17.2(2)
N3 N2 Ru1 C31 -164.74(13)
C2 N2 Ru1 C30 118.1(2)
N3 N2 Ru1 C30 -63.8(3)
C2 N2 Ru1 C33 59.35(17)
N3 N2 Ru1 C33 -122.57(14)
C2 N2 Ru1 C29 122.88(16)
N3 N2 Ru1 C29 -59.03(16)
C2 N2 Ru1 C32 29.41(18)
N3 N2 Ru1 C32 -152.51(13)
C2 N2 Ru1 Cl2 -63.44(16)
N3 N2 Ru1 Cl2 114.65(14)
C29 C34 Ru1 N9 54.01(12)
C33 C34 Ru1 N9 -174.63(11)
C29 C34 Ru1 N2 143.43(11)
C33 C34 Ru1 N2 -85.21(12)
C29 C34 Ru1 C31 -66.23(11)
C33 C34 Ru1 C31 65.13(12)
C29 C34 Ru1 C30 -29.67(11)
C33 C34 Ru1 C30 101.69(12)
C29 C34 Ru1 C33 -131.36(17)
C33 C34 Ru1 C29 131.36(17)
C29 C34 Ru1 C32 -102.87(12)
C33 C34 Ru1 C32 28.49(11)
C29 C34 Ru1 Cl2 -130.60(15)
C33 C34 Ru1 Cl2 0.8(2)
C30 C31 Ru1 N9 -45.37(13)
C32 C31 Ru1 N9 -176.62(10)
C30 C31 Ru1 N2 149.90(13)
C32 C31 Ru1 N2 18.65(19)
C30 C31 Ru1 C34 65.82(12)
C32 C31 Ru1 C34 -65.43(11)
C32 C31 Ru1 C30 -131.24(17)
C30 C31 Ru1 C33 103.03(12)
C32 C31 Ru1 C33 -28.21(11)
C30 C31 Ru1 C29 29.10(11)
C32 C31 Ru1 C29 -102.15(12)
C30 C31 Ru1 C32 131.24(17)
C30 C31 Ru1 Cl2 -131.66(11)
C32 C31 Ru1 Cl2 97.10(10)
C31 C30 Ru1 N9 142.64(11)
C29 C30 Ru1 N9 -84.62(11)
C31 C30 Ru1 N2 -126.3(2)
C29 C30 Ru1 N2 6.4(3)
C31 C30 Ru1 C34 -103.50(12)
C29 C30 Ru1 C34 29.24(11)
C29 C30 Ru1 C31 132.74(17)
C31 C30 Ru1 C33 -65.82(12)
C29 C30 Ru1 C33 66.92(12)
C31 C30 Ru1 C29 -132.74(17)
C31 C30 Ru1 C32 -29.67(11)
C29 C30 Ru1 C32 103.06(12)
C31 C30 Ru1 Cl2 55.39(12)
C29 C30 Ru1 Cl2 -171.87(9)
C32 C33 Ru1 N9 142.61(13)
C34 C33 Ru1 N9 10.2(2)
C32 C33 Ru1 N2 -130.15(11)
C34 C33 Ru1 N2 97.39(12)
C32 C33 Ru1 C34 132.45(17)
C32 C33 Ru1 C31 28.67(11)
C34 C33 Ru1 C31 -103.78(12)
C32 C33 Ru1 C30 65.41(11)
C34 C33 Ru1 C30 -67.05(12)
C32 C33 Ru1 C29 103.02(12)
C34 C33 Ru1 C29 -29.43(11)
C34 C33 Ru1 C32 -132.45(17)
C32 C33 Ru1 Cl2 -47.24(12)
C34 C33 Ru1 Cl2 -179.70(9)
C34 C29 Ru1 N9 -131.99(12)
C30 C29 Ru1 N9 96.30(11)
C28 C29 Ru1 N9 -16.0(2)
C34 C29 Ru1 N2 -45.90(13)
C30 C29 Ru1 N2 -177.61(10)
C28 C29 Ru1 N2 70.1(2)
C30 C29 Ru1 C34 -131.71(17)
C28 C29 Ru1 C34 116.0(2)
C34 C29 Ru1 C31 103.11(12)
C30 C29 Ru1 C31 -28.61(11)
C28 C29 Ru1 C31 -140.9(2)
C34 C29 Ru1 C30 131.71(17)
C28 C29 Ru1 C30 -112.3(2)
C34 C29 Ru1 C33 29.90(11)
C30 C29 Ru1 C33 -101.82(12)
C28 C29 Ru1 C33 145.9(2)
C34 C29 Ru1 C32 66.12(12)
C30 C29 Ru1 C32 -65.60(11)
C28 C29 Ru1 C32 -177.9(2)
C34 C29 Ru1 Cl2 147.53(11)
C30 C29 Ru1 Cl2 15.81(18)
C28 C29 Ru1 Cl2 -96.5(2)
C33 C32 Ru1 N9 -125.19(18)
C31 C32 Ru1 N9 8.0(2)
C35 C32 Ru1 N9 121.1(2)
C33 C32 Ru1 N2 56.83(12)
C31 C32 Ru1 N2 -170.02(10)
C35 C32 Ru1 N2 -56.9(2)
C33 C32 Ru1 C34 -29.38(11)
C31 C32 Ru1 C34 103.78(12)
C35 C32 Ru1 C34 -143.1(2)
C33 C32 Ru1 C31 -133.16(17)
C35 C32 Ru1 C31 113.1(3)
C33 C32 Ru1 C30 -103.59(12)
C31 C32 Ru1 C30 29.57(11)
C35 C32 Ru1 C30 142.7(2)
C31 C32 Ru1 C33 133.16(17)
C35 C32 Ru1 C33 -113.7(3)
C33 C32 Ru1 C29 -66.22(12)
C31 C32 Ru1 C29 66.94(11)
C35 C32 Ru1 C29 -179.9(2)
C33 C32 Ru1 Cl2 141.66(11)
C31 C32 Ru1 Cl2 -85.18(10)
C35 C32 Ru1 Cl2 27.9(2)
